data_7247246
loop_
_publ_author_name
'Li, Wen-Ze'
'Li, Jing'
'Zhao, Hong-Tian'
'Zhang, Xiao-Sa'
'Liu, Yu'
'Liu, Zhi-Tong'
'Fu, Hong-Xin'
'Luan, Jian'

_publ_section_title
;
 Fabrication of two 2D Cu-based coordination polymers via a secondary
 ligand adjustment and a derived Cu/Cu2O heterojunction for an enhanced
 dye removal capacity
;
_journal_issue 37
_journal_name_full CrystEngComm
_journal_page_first 5351
_journal_page_last 5361
_journal_paper_doi 10.1039/D3CE00684K
_journal_volume 25
_journal_year 2023
_chemical_formula_sum 'C16 H14 Cu N4 O6'
_chemical_formula_weight 421.85
_space_group_IT_number 14
_space_group_name_Hall '-P 2ybc'
_space_group_name_H-M_alt 'P 1 21/c 1'
_symmetry_cell_setting monoclinic
_symmetry_space_group_name_H-M 'P 1 21/c 1'
_atom_sites_solution_hydrogens geom
_atom_sites_solution_primary direct
_atom_sites_solution_secondary difmap
_audit_creation_method SHELXL-97
_audit_update_record
;
2022-11-17 deposited with the CCDC.	2023-08-21 downloaded from the CCDC.
;
_cell_angle_alpha 90.00
_cell_angle_beta 92.580(2)
_cell_angle_gamma 90.00
_cell_formula_units_Z 2
_cell_length_a 5.5038(3)
_cell_length_b 15.3084(9)
_cell_length_c 9.9468(6)
_cell_measurement_reflns_used 8027
_cell_measurement_temperature 296(2)
_cell_measurement_theta_max 25.06
_cell_measurement_theta_min 2.44
_cell_volume 837.21(8)
_computing_cell_refinement 'SMART (Bruker, 2001)'
_computing_data_collection 'SMART (Bruker, 2001)'
_computing_data_reduction 'SAINT+ (Bruker, 1999)'
_computing_molecular_graphics 'PLATON (Spek, 2003)'
_computing_publication_material 'SHELXTL (1998)'
_computing_structure_refinement 'SHELXL-97 (Sheldrick, 2008)'
_computing_structure_solution 'SHELXS-97 (Sheldrick, 2008)'
_diffrn_ambient_temperature 296(2)
_diffrn_measured_fraction_theta_full 0.989
_diffrn_measured_fraction_theta_max 0.989
_diffrn_measurement_device_type 'CCD area detector'
_diffrn_measurement_method 'phi and omega scans'
_diffrn_radiation_monochromator graphite
_diffrn_radiation_source 'fine-focus sealed tube'
_diffrn_radiation_type MoK\a
_diffrn_radiation_wavelength 0.71073
_diffrn_reflns_av_R_equivalents 0.0366
_diffrn_reflns_av_sigmaI/netI 0.0569
_diffrn_reflns_limit_h_max 6
_diffrn_reflns_limit_h_min -5
_diffrn_reflns_limit_k_max 17
_diffrn_reflns_limit_k_min -18
_diffrn_reflns_limit_l_max 9
_diffrn_reflns_limit_l_min -11
_diffrn_reflns_number 3668
_diffrn_reflns_theta_full 25.06
_diffrn_reflns_theta_max 25.06
_diffrn_reflns_theta_min 2.44
_exptl_absorpt_coefficient_mu 1.349
_exptl_absorpt_correction_T_max 0.784
_exptl_absorpt_correction_T_min 0.731
_exptl_absorpt_correction_type empirical
_exptl_absorpt_process_details SADABS
_exptl_crystal_colour GREEN
_exptl_crystal_density_diffrn 1.673
_exptl_crystal_density_method 'not measured'
_exptl_crystal_description BLOCK
_exptl_crystal_F_000 430
_exptl_crystal_size_max 0.25
_exptl_crystal_size_mid 0.20
_exptl_crystal_size_min 0.18
_refine_diff_density_max 0.345
_refine_diff_density_min -0.371
_refine_diff_density_rms 0.077
_refine_ls_extinction_method none
_refine_ls_goodness_of_fit_ref 1.011
_refine_ls_hydrogen_treatment constr
_refine_ls_matrix_type full
_refine_ls_number_parameters 124
_refine_ls_number_reflns 1474
_refine_ls_number_restraints 0
_refine_ls_restrained_S_all 1.011
_refine_ls_R_factor_all 0.0619
_refine_ls_R_factor_gt 0.0398
_refine_ls_shift/su_max 0.000
_refine_ls_shift/su_mean 0.000
_refine_ls_structure_factor_coef Fsqd
_refine_ls_weighting_details 'calc w=1/[\s^2^(Fo^2^)+(0.0257P)^2^+1.0201P] where P=(Fo^2^+2Fc^2^)/3'
_refine_ls_weighting_scheme calc
_refine_ls_wR_factor_gt 0.0736
_refine_ls_wR_factor_ref 0.0806
_reflns_number_gt 1135
_reflns_number_total 1474
_reflns_threshold_expression >2sigma(I)
_cod_data_source_file d3ce00684k2.cif
_cod_data_source_block Cu-CP-1
_cod_depositor_comments
;
The following automatic conversions were performed:

data item '_symmetry_cell_setting' value 'Monoclinic' was changed to
'monoclinic' in accordance with the
/home/data/users/saulius/crontab/automatic-downloads/rss-feeds/RSC/lib/dictionaries/cif_core.dic
dictionary named 'cif_core.dic' version 2.4.2 last updated on
2011-04-26.

Automatic conversion script
Id: cif_fix_values 8170 2020-07-09 18:12:32Z antanas 

 Adding full bibliography for 7247246--7247247.cif.
;
_cod_original_sg_symbol_H-M 'P 21/c'
_cod_database_code 7247246

loop_
_symmetry_equiv_pos_as_xyz
'x, y, z'
'-x, y+1/2, -z+1/2'
'-x, -y, -z'
'x, -y-1/2, z-1/2'

loop_
_atom_site_label
_atom_site_type_symbol
_atom_site_fract_x
_atom_site_fract_y
_atom_site_fract_z
_atom_site_U_iso_or_equiv
_atom_site_adp_type
_atom_site_occupancy
_atom_site_symmetry_multiplicity
_atom_site_calc_flag
_atom_site_refinement_flags
_atom_site_disorder_assembly
_atom_site_disorder_group
Cu1 Cu 0.5000 0.0000 0.5000 0.01738(18) Uani 1 2 d S . .
C1 C 0.6448(6) 0.1880(2) 0.5389(3) 0.0237(8) Uani 1 1 d . . .
H1A H 0.7461 0.1731 0.4701 0.028 Uiso 1 1 calc R . .
N1 N 0.5010(5) 0.12611(17) 0.5866(3) 0.0230(7) Uani 1 1 d . . .
O1 O 0.7848(4) -0.03352(14) 0.6149(2) 0.0218(5) Uani 1 1 d . . .
C2 C 0.6519(6) 0.2730(2) 0.5859(3) 0.0216(8) Uani 1 1 d . . .
O2 O 1.1879(4) -0.03881(14) 0.6327(2) 0.0194(5) Uani 1 1 d . . .
N2 N 0.8991(6) 0.40304(17) 0.5954(3) 0.0307(8) Uani 1 1 d . . .
H2A H 0.8455 0.4099 0.6746 0.037 Uiso 1 1 calc R . .
O3 O 0.8980(5) 0.31923(17) 0.4097(3) 0.0471(8) Uani 1 1 d . . .
C3 C 0.4946(6) 0.2961(2) 0.6835(4) 0.0288(9) Uani 1 1 d . . .
H3A H 0.4912 0.3530 0.7160 0.035 Uiso 1 1 calc R . .
C4 C 0.3427(7) 0.2336(2) 0.7319(4) 0.0346(10) Uani 1 1 d . . .
H4A H 0.2336 0.2478 0.7972 0.042 Uiso 1 1 calc R . .
C5 C 0.3533(6) 0.1499(2) 0.6832(4) 0.0293(9) Uani 1 1 d . . .
H5A H 0.2531 0.1078 0.7191 0.035 Uiso 1 1 calc R . .
C6 C 0.8271(7) 0.3340(2) 0.5218(4) 0.0271(9) Uani 1 1 d . . .
C7 C 1.0670(7) 0.4667(2) 0.5433(4) 0.0315(9) Uani 1 1 d . . .
H7A H 1.1861 0.4371 0.4908 0.038 Uiso 1 1 calc R . .
H7B H 1.1528 0.4960 0.6178 0.038 Uiso 1 1 calc R . .
C8 C 0.9924(6) -0.02091(18) 0.5713(3) 0.0159(7) Uani 1 1 d . . .

loop_
_atom_site_aniso_label
_atom_site_aniso_U_11
_atom_site_aniso_U_22
_atom_site_aniso_U_33
_atom_site_aniso_U_23
_atom_site_aniso_U_13
_atom_site_aniso_U_12
Cu1 0.0124(3) 0.0171(3) 0.0227(3) 0.0016(3) 0.0010(2) -0.0022(3)
C1 0.0233(19) 0.023(2) 0.025(2) -0.0007(16) 0.0079(16) -0.0001(16)
N1 0.0202(15) 0.0206(15) 0.0281(17) 0.0011(13) 0.0010(14) -0.0028(13)
O1 0.0156(12) 0.0285(13) 0.0216(13) 0.0057(10) 0.0045(10) -0.0022(10)
C2 0.0248(19) 0.0183(18) 0.022(2) -0.0024(15) 0.0067(16) -0.0027(15)
O2 0.0174(12) 0.0204(12) 0.0202(12) 0.0032(10) -0.0006(10) 0.0005(10)
N2 0.050(2) 0.0204(16) 0.0227(17) -0.0033(13) 0.0131(15) -0.0154(15)
O3 0.062(2) 0.0392(16) 0.0424(18) -0.0181(14) 0.0333(15) -0.0235(14)
C3 0.035(2) 0.0213(19) 0.031(2) -0.0064(16) 0.0080(18) -0.0061(17)
C4 0.035(2) 0.036(2) 0.035(2) -0.0121(19) 0.0213(19) -0.0107(18)
C5 0.030(2) 0.029(2) 0.030(2) -0.0005(17) 0.0095(17) -0.0111(17)
C6 0.034(2) 0.0206(19) 0.028(2) -0.0025(17) 0.0099(18) -0.0025(16)
C7 0.039(2) 0.0253(19) 0.031(2) -0.0015(16) 0.0067(17) -0.0144(17)
C8 0.0197(18) 0.0082(18) 0.0195(17) -0.0013(13) -0.0021(15) 0.0026(13)

loop_
_atom_type_symbol
_atom_type_description
_atom_type_scat_dispersion_real
_atom_type_scat_dispersion_imag
_atom_type_scat_source
C C 0.0033 0.0016 'International Tables Vol C Tables 4.2.6.8 and 6.1.1.4'
H H 0.0000 0.0000 'International Tables Vol C Tables 4.2.6.8 and 6.1.1.4'
N N 0.0061 0.0033 'International Tables Vol C Tables 4.2.6.8 and 6.1.1.4'
O O 0.0106 0.0060 'International Tables Vol C Tables 4.2.6.8 and 6.1.1.4'
Cu Cu 0.3201 1.2651 'International Tables Vol C Tables 4.2.6.8 and 6.1.1.4'

loop_
_geom_angle_atom_site_label_1
_geom_angle_atom_site_label_2
_geom_angle_atom_site_label_3
_geom_angle
_geom_angle_site_symmetry_1
_geom_angle_site_symmetry_3
_geom_angle_publ_flag
O1 Cu1 O1 180.0 3_656 . ?
O1 Cu1 N1 90.82(10) 3_656 3_656 ?
O1 Cu1 N1 89.18(10) . 3_656 ?
O1 Cu1 N1 89.18(10) 3_656 . ?
O1 Cu1 N1 90.82(10) . . ?
N1 Cu1 N1 180.0 3_656 . ?
O1 Cu1 O2 78.69(8) 3_656 1_455 ?
O1 Cu1 O2 101.31(8) . 1_455 ?
N1 Cu1 O2 90.56(9) 3_656 1_455 ?
N1 Cu1 O2 89.44(9) . 1_455 ?
O1 Cu1 O2 101.31(8) 3_656 3_756 ?
O1 Cu1 O2 78.69(8) . 3_756 ?
N1 Cu1 O2 89.44(9) 3_656 3_756 ?
N1 Cu1 O2 90.55(9) . 3_756 ?
O2 Cu1 O2 179.998(1) 1_455 3_756 ?
N1 C1 C2 123.8(3) . . ?
C1 N1 C5 116.8(3) . . ?
C1 N1 Cu1 119.6(2) . . ?
C5 N1 Cu1 123.5(2) . . ?
C8 O1 Cu1 118.3(2) . . ?
C3 C2 C1 118.1(3) . . ?
C3 C2 C6 125.1(3) . . ?
C1 C2 C6 116.7(3) . . ?
C8 O2 Cu1 108.3(2) . 1_655 ?
C6 N2 C7 120.9(3) . . ?
C4 C3 C2 118.7(3) . . ?
C5 C4 C3 119.4(3) . . ?
N1 C5 C4 123.1(3) . . ?
O3 C6 N2 123.3(3) . . ?
O3 C6 C2 120.7(3) . . ?
N2 C6 C2 116.0(3) . . ?
N2 C7 C7 110.8(4) . 3_766 ?
O2 C8 O1 125.3(3) . . ?
O2 C8 C8 117.1(4) . 3_756 ?
O1 C8 C8 117.6(3) . 3_756 ?

loop_
_geom_bond_atom_site_label_1
_geom_bond_atom_site_label_2
_geom_bond_distance
_geom_bond_site_symmetry_2
_geom_bond_publ_flag
Cu1 O1 1.966(2) 3_656 ?
Cu1 O1 1.966(2) . ?
Cu1 N1 2.114(3) 3_656 ?
Cu1 N1 2.114(3) . ?
Cu1 O2 2.291(2) 1_455 ?
Cu1 O2 2.291(2) 3_756 ?
C1 N1 1.336(4) . ?
C1 C2 1.382(4) . ?
N1 C5 1.337(4) . ?
O1 C8 1.255(4) . ?
C2 C3 1.375(5) . ?
C2 C6 1.505(5) . ?
O2 C8 1.244(4) . ?
O2 Cu1 2.291(2) 1_655 ?
N2 C6 1.335(4) . ?
N2 C7 1.455(4) . ?
O3 C6 1.220(4) . ?
C3 C4 1.373(5) . ?
C4 C5 1.371(5) . ?
C7 C7 1.505(7) 3_766 ?
C8 C8 1.562(6) 3_756 ?
